data_4003146
loop_
_publ_author_name
'Bazaga-Garc\'ia, Montse'
'Salcedo, In\'es R.'
'Colodrero, Rosario M. P.'
'Xanthopoulos, Konstantinos'
'Villemin, Didier'
'Stock, Norbert'
'L\'opez-Gonz\'alez, Mar'
'del R\'io, Carmen'
'Losilla, Enrique R.'
'Cabeza, Aurelio'
'Demadis, Konstantinos D.'
'Olivera-Pastor, Pascual'

_publ_section_title
;
 Layered Lanthanide Sulfophosphonates and Their Proton Conduction
 Properties in Membrane Electrode Assemblies
;
_journal_name_full 'Chemistry of Materials'
_journal_paper_doi 10.1021/acs.chemmater.9b02868
_journal_year 2019
_chemical_formula_moiety 'C4 Gd1 N1 O10 P2 S1, 1(O)'
_chemical_formula_sum 'C4 Gd N O11 P2 S'
_chemical_formula_weight 489.30
_space_group_crystal_system orthorhombic
_space_group_IT_number 61
_space_group_name_Hall '-P 2bc 2ac'
_space_group_name_H-M_alt 'P c a b'
_audit_creation_date 2019-06-12T16:09
_audit_creation_method 'from EXP file using GSAS2CIF'
_audit_update_record ' 2019-06-12T16:09  Initial CIF as created by GSAS2CIF'
_cell_angle_alpha 90.0
_cell_angle_beta 90.0
_cell_angle_gamma 90.0
_cell_formula_units_Z 8
_cell_length_a 12.78286(28)
_cell_length_b 27.9621(8)
_cell_length_c 7.04068(15)
_cell_measurement_temperature 298
_cell_volume 2516.59(11)
_computing_structure_refinement GSAS
_diffrn_ambient_temperature 298
_diffrn_measurement_device_type 'D8 ADVANCE (Bruker AXS) diffractometer'
_diffrn_radiation_probe x-ray
_diffrn_radiation_type 'Mo K\a~1~'
_diffrn_radiation_wavelength 0.7093
_diffrn_source 'sealed X-ray tube'
_diffrn_source_type 'D8 ADVANCE (Bruker AXS) diffractometer'
_exptl_absorpt_correction_T_max 1.00000
_exptl_absorpt_correction_T_min 1.00000
_exptl_absorpt_process_details
;   GSAS Absorption/surface roughness correction: function number 0
 No correction is applied.
;
_exptl_crystal_colour white
_exptl_crystal_density_diffrn 2.583
_pd_block_id 2019-06-12T16:09|Gd-PTaur|Gd-PTaur|
_pd_calc_method 'Rietveld Refinement'
_pd_instr_location ' ?'
_pd_meas_2theta_range_inc 0.01
_pd_meas_2theta_range_max 45.01
_pd_meas_2theta_range_min 2.8
_pd_meas_number_of_points 4222
_pd_phase_name GdH2SP
_pd_proc_2theta_range_inc 0.01
_pd_proc_2theta_range_max 45.00152
_pd_proc_2theta_range_min 2.79152
_pd_proc_info_datetime 2019-06-12T16:09:45
_pd_proc_info_excluded_regions ' ?'
_pd_proc_ls_background_function
;   GSAS Background function number 1 with 36 terms.
 Shifted Chebyshev function of 1st kind
      1:    573.371     2:   -814.087     3:    517.249     4:   -283.013    
      5:    121.428     6:   -40.3196     7:    19.5967     8:   -18.2333    
      9:    20.4119    10:   -22.4739    11:    16.3035    12:   -8.91036    
     13:    1.13704    14:    2.48732    15:   -1.69090    16:  -0.245153    
     17:   0.707723    18:    1.10202    19:   0.187275    20:    2.55095    
     21:   -3.56791    22:    4.53853    23:   -3.81875    24:    2.30230    
     25:   -2.50582    26:    1.74248    27:   -2.05415    28:  -0.809914    
     29:  -0.414727    30:   0.871642    31:   -5.01250    32:    4.64454    
     33:   -4.03461    34:    2.05555    35:   -2.62704    36:   0.672391    
;
_pd_proc_ls_peak_cutoff 0.00500
_pd_proc_ls_pref_orient_corr
;   March-Dollase
 AXIS  1 Ratio=   1.05538  h= 0.000  k= 1.000  l= 0.000
 Prefered orientation correction range: Min=   0.85069, Max=   1.08421
;
_pd_proc_ls_profile_function
;
 CW Profile function number 3 with  19 terms
 Pseudovoigt profile coefficients as parameterized in
 P. Thompson, D.E. Cox & J.B. Hastings (1987). J. Appl. Cryst.,20,79-83.
 Asymmetry correction of L.W. Finger, D.E. Cox & A. P. Jephcoat (1994).
 J. Appl. Cryst.,27,892-900.
 #1(GU)   =    0.000 #2(GV)   =    0.000 #3(GW)   =    2.222
 #4(GP)   =    0.000 #5(LX)   =    0.000 #6(LY)   =   23.480
 #7(S/L)  =   0.0175 #8(H/L)  =   0.0120
 #9(trns) =     0.00 #10(shft)=   0.0000
 #11(stec)=    -8.03 #12(ptec)=     4.97 #13(sfec)=     0.00
 #14(L11) =    0.000 #15(L22) =    0.000 #16(L33) =    0.000
 #17(L12) =    0.000 #18(L13) =    0.000 #19(L23) =    0.000
 Peak tails are ignored  where the intensity is below 0.0050 times the peak
   Aniso. broadening axis   0.0   1.0   0.0
;
_pd_proc_ls_prof_R_factor 0.0340
_pd_proc_ls_prof_wR_expected 0.0391
_pd_proc_ls_prof_wR_factor 0.0452
_pd_proc_number_of_points 4222
_pd_spec_mounting ' ?'
_refine_ls_goodness_of_fit_all 1.20
_refine_ls_matrix_type full
_refine_ls_number_parameters 109
_refine_ls_number_restraints 40
_refine_ls_R_Fsqd_factor 0.03691
_refine_ls_shift/su_max 0.03
_refine_ls_shift/su_mean 0.01
_reflns_d_resolution_high 0.927
_reflns_d_resolution_low 6.991
_reflns_limit_h_max 14
_reflns_limit_h_min 0
_reflns_limit_k_max 30
_reflns_limit_k_min 0
_reflns_limit_l_max 7
_reflns_limit_l_min 0
_reflns_number_total 1657
_cod_data_source_file cm9b02868_si_002.cif
_cod_data_source_block GdH2SP_publ
_cod_depositor_comments
;
The following automatic conversions were performed:

data item '_geom_angle_publ_flag' value 'N' was changed to 'n' in
accordance with the
/home/data/users/saulius/crontab/automatic-downloads/rss-feeds/ACS/lib/dictionaries/cif_core.dic
dictionary named 'cif_core.dic' version 2.4.2 last updated on
2011-04-26 (47 times).

data item '_geom_bond_publ_flag' value 'N' was changed to 'n' in
accordance with the
/home/data/users/saulius/crontab/automatic-downloads/rss-feeds/ACS/lib/dictionaries/cif_core.dic
dictionary named 'cif_core.dic' version 2.4.2 last updated on
2011-04-26 (50 times).

Automatic conversion script
Id: cif_fix_values 6909 2019-04-08 15:41:33Z antanas 
;
_cod_original_cell_volume 2516.59(13)
_cod_original_formula_sum 'C4 Gd1 N1 O11 P2 S1'
_cod_database_code 4003146

loop_
_symmetry_equiv_pos_site_id
_symmetry_equiv_pos_as_xyz
1 +x,+y,+z
2 -x+1/2,+y,+z+1/2
3 +x+1/2,-y+1/2,+z
4 -x,-y+1/2,+z+1/2
-1 -x,-y,-z
-2 +x+1/2,-y,-z+1/2
-3 -x+1/2,+y+1/2,-z
-4 +x,+y+1/2,-z+1/2

loop_
_atom_site_type_symbol
_atom_site_label
_atom_site_fract_x
_atom_site_fract_y
_atom_site_fract_z
_atom_site_occupancy
_atom_site_thermal_displace_type
_atom_site_U_iso_or_equiv
_atom_site_symmetry_multiplicity
Gd Gd 0.41966(11) 0.74577(8) 0.16940(20) 1.0 Uiso 0.0104(6) 8
P P1 0.0886(6) 0.34561(25) 0.5002(9) 1.0 Uiso 0.0186(17) 8
P P2 0.1409(5) 0.20437(25) 0.3185(12) 1.0 Uiso 0.0186(17) 8
S S 0.3907(4) 0.03798(25) 0.2643(9) 1.0 Uiso 0.0186(17) 8
O O1-P1 0.3693(9) 0.3063(4) 0.1319(17) 1.0 Uiso 0.0164(18) 8
O O2-P1 0.5023(9) 0.1722(5) 0.3672(18) 1.0 Uiso 0.0164(18) 8
O O3-P1 0.1809(9) 0.3662(5) 0.3831(17) 1.0 Uiso 0.0164(18) 8
C C1-P1 0.4629(10) 0.39374(33) 0.1424(17) 1.0 Uiso 0.0164(18) 8
O O4-P2 0.4211(10) 0.2087(5) 0.0055(16) 1.0 Uiso 0.0164(18) 8
O O5-P2 0.2562(6) 0.2167(5) 0.3462(21) 1.0 Uiso 0.0164(18) 8
O O6-P2 0.0885(9) 0.2363(4) 0.1679(17) 1.0 Uiso 0.0164(18) 8
C C2-P2 0.1309(9) 0.14301(30) 0.2369(19) 1.0 Uiso 0.0164(18) 8
O O7-S 0.0002(6) -0.0287(5) 0.1875(21) 1.0 Uiso 0.0164(18) 8
O O8-S 0.3285(10) 0.0545(5) 0.4262(14) 1.0 Uiso 0.0164(18) 8
O O9-S 0.3397(9) -0.0003(4) 0.1567(19) 1.0 Uiso 0.0164(18) 8
C C3-S 0.3943(13) 0.0879(4) 0.1064(17) 1.0 Uiso 0.0164(18) 8
N N 0.5286(8) 0.3774(4) 0.3057(14) 1.0 Uiso 0.0164(18) 8
C C4 0.0524(14) 0.0783(4) 0.4209(19) 1.0 Uiso 0.0164(18) 8
O Ow1 0.6391(13) 0.6723(6) 0.4975(25) 1.0 Uiso 0.0164(18) 8
O Ow2 0.1871(12) 0.4450(6) 0.2432(19) 1.0 Uiso 0.0164(18) 8

loop_
_atom_type_symbol
_atom_type_number_in_cell
_atom_type_scat_dispersion_real
_atom_type_scat_dispersion_imag
_atom_type_scat_Cromer_Mann_a1
_atom_type_scat_Cromer_Mann_a2
_atom_type_scat_Cromer_Mann_a3
_atom_type_scat_Cromer_Mann_a4
_atom_type_scat_Cromer_Mann_b1
_atom_type_scat_Cromer_Mann_b2
_atom_type_scat_Cromer_Mann_b3
_atom_type_scat_Cromer_Mann_b4
_atom_type_scat_Cromer_Mann_c
_atom_type_scat_source
Gd 8.0 -0.173 3.899 25.0709 2.25341 19.0798 0.18195 13.8518 12.9331 3.54545 101.398 2.41960 International_Tables_Vol_C
P 16.0 0.102 0.094 6.43450 1.90670 4.17910 27.1570 1.78000 0.52600 1.49080 68.1645 1.11490 International_Tables_Vol_C
S 8.0 0.125 0.123 6.90530 1.46790 5.20340 22.2151 1.43790 0.25360 1.58630 56.1720 0.86690 International_Tables_Vol_C
O 88.0 0.011 0.006 3.04850 13.2771 2.28680 5.70110 1.54630 0.32390 0.86700 32.9089 0.25080 International_Tables_Vol_C
C 32.0 0.003 0.002 2.31000 20.8439 1.02000 10.2075 1.58860 0.56870 0.86500 51.6512 0.21560 International_Tables_Vol_C
N 8.0 0.006 0.003 12.2126 0.00570 3.13220 9.89330 2.01250 28.9975 1.16630 0.58260 -11.529 International_Tables_Vol_C

loop_
_geom_angle_atom_site_label_1
_geom_angle_atom_site_label_2
_geom_angle_atom_site_label_3
_geom_angle
_geom_angle_site_symmetry_1
_geom_angle_site_symmetry_3
_geom_angle_publ_flag
O1-P1 Gd O2-P1 148.1(5) -4_566 -4_566 n
O1-P1 Gd O4-P2 75.5(5) -4_566 -4_566 n
O1-P1 Gd O5-P2 92.1(5) -4_566 -4_566 n
O1-P1 Gd O6-P2 79.3(4) -4_566 -2_666 n
O1-P1 Gd O6-P2 132.6(5) -4_566 -3_665 n
O2-P1 Gd O4-P2 74.5(4) -4_566 -4_566 n
O2-P1 Gd O5-P2 95.5(5) -4_566 -4_566 n
O2-P1 Gd O6-P2 80.6(4) -4_566 -2_666 n
O2-P1 Gd O6-P2 79.2(4) -4_566 -3_665 n
O4-P2 Gd O5-P2 84.4(6) -4_566 -4_566 n
O4-P2 Gd O6-P2 70.0(4) -4_566 -2_666 n
O4-P2 Gd O6-P2 149.2(4) -4_566 -3_665 n
O5-P2 Gd O6-P2 154.2(5) -4_566 -2_666 n
O5-P2 Gd O6-P2 82.6(5) -4_566 -3_665 n
O6-P2 Gd O6-P2 121.08(34) -2_666 -3_665 n
O1-P1 P1 O2-P1 112.9(6) 2_555 3_455 n
O1-P1 P1 O3-P1 108.7(6) 2_555 1_555 n
O1-P1 P1 C1-P1 109.1(5) 2_555 2_555 n
O2-P1 P1 O3-P1 110.1(6) 3_455 1_555 n
O2-P1 P1 C1-P1 108.6(6) 3_455 2_555 n
O3-P1 P1 C1-P1 107.2(5) 1_555 2_555 n
O4-P2 P2 O5-P2 111.7(6) 2_555 1_555 n
O4-P2 P2 O6-P2 108.7(6) 2_555 1_555 n
O4-P2 P2 C2-P2 108.0(5) 2_555 1_555 n
O5-P2 P2 O6-P2 112.2(6) 1_555 1_555 n
O5-P2 P2 C2-P2 108.7(5) 1_555 1_555 n
O6-P2 P2 C2-P2 107.4(5) 1_555 1_555 n
O7-S S O8-S 113.3(6) -2_656 1_555 n
O7-S S O9-S 114.6(6) -2_656 1_555 n
O7-S S C3-S 105.0(6) -2_656 1_555 n
O8-S S O9-S 113.0(6) 1_555 1_555 n
O8-S S C3-S 104.7(6) 1_555 1_555 n
O9-S S C3-S 105.1(6) 1_555 1_555 n
Gd O1-P1 P1 143.2(7) -4_446 2_554 n
Gd O2-P1 P1 133.0(8) -4_446 3_555 n
P1 C1-P1 N 113.8(6) 2_554 1_555 n
Gd O4-P2 P2 143.8(8) -4_545 2_554 n
Gd O5-P2 P2 167.0(9) -4_545 1_555 n
Gd O6-P2 Gd 113.3(4) -2_465 -3_554 n
Gd O6-P2 P2 100.1(6) -2_555 1_555 n
Gd O6-P2 P2 140.2(7) -3_644 1_555 n
P2 C2-P2 N 108.5(6) 1_555 3_455 n
S C3-S C4 114.5(7) 1_555 2_554 n
C1-P1 N C2-P2 110.9(7) 1_555 3_555 n
C1-P1 N C4 105.9(6) 1_555 3_555 n
C2-P2 N C4 108.0(7) 3_555 3_555 n
C3-S C4 N 114.3(7) 2_555 3_455 n

loop_
_geom_bond_atom_site_label_1
_geom_bond_atom_site_label_2
_geom_bond_distance
_geom_bond_site_symmetry_2
_geom_bond_publ_flag
Gd P2 3.154(6) -2_565 n
Gd O1-P1 2.288(10) -4_555 n
Gd O2-P1 2.328(12) -4_555 n
Gd O4-P2 2.698(15) -1_665 n
Gd O4-P2 2.513(10) -4_555 n
Gd O5-P2 2.245(7) -4_555 n
Gd O6-P2 2.495(13) -2_565 n
Gd O6-P2 2.392(12) -3_555 n
Gd Ow1 2.697(19) 4_664 n
P1 O1-P1 1.536(5) 2_555 n
P1 O2-P1 1.530(5) 3_455 n
P1 O3-P1 1.549(5) 1_555 n
P1 C1-P1 1.802(5) 2_555 n
P2 Gd 3.154(6) -2_465 n
P2 O4-P2 1.541(5) 2_555 n
P2 O5-P2 1.526(5) 1_555 n
P2 O6-P2 1.539(5) 1_555 n
P2 C2-P2 1.814(5) 1_555 n
S O7-S 1.463(5) -2_555 n
S O8-S 1.464(5) 1_555 n
S O9-S 1.464(5) 1_555 n
S C3-S 1.785(5) 1_555 n
O1-P1 Gd 2.288(10) -4_545 n
O1-P1 P1 1.536(5) 2_554 n
O2-P1 Gd 2.328(12) -4_545 n
O2-P1 P1 1.530(5) 3_555 n
O3-P1 P1 1.549(5) 1_555 n
C1-P1 P1 1.802(5) 2_554 n
C1-P1 N 1.496(5) 1_555 n
O4-P2 Gd 2.698(15) -1_665 n
O4-P2 Gd 2.513(10) -4_545 n
O4-P2 P2 1.541(5) 2_554 n
O5-P2 Gd 2.245(7) -4_545 n
O5-P2 P2 1.526(5) 1_555 n
O6-P2 Gd 2.495(13) -2_465 n
O6-P2 Gd 2.392(12) -3_545 n
O6-P2 P2 1.539(5) 1_555 n
C2-P2 P2 1.814(5) 1_555 n
C2-P2 N 1.505(5) 3_455 n
O7-S S 1.463(5) -2_455 n
O8-S S 1.464(5) 1_555 n
O9-S S 1.464(5) 1_555 n
C3-S S 1.785(5) 1_555 n
C3-S C4 1.497(5) 2_554 n
N C1-P1 1.496(5) 1_555 n
N C2-P2 1.505(5) 3_555 n
N C4 1.513(5) 3_555 n
C4 C3-S 1.497(5) 2_555 n
C4 N 1.513(5) 3_455 n
Ow1 Gd 2.697(19) 4_665 n
